data_2223026
loop_
_publ_author_name
'Zhang, Xin-Li'

_publ_section_title <i>N</i>-(2,3-Dihydro-1,3-thiazol-2-ylidene)-4-[(2-hydroxybenzylidene)amino]benzenesulfonamide
_journal_coeditor_code CI2883
_journal_issue 9
_journal_name_full 'Acta Crystallographica Section E'
_journal_page_first o2274
_journal_paper_doi 10.1107/S1600536809033704
_journal_volume 65
_journal_year 2009
_chemical_formula_iupac 'C16 H13 N3 O3 S2'
_chemical_formula_moiety 'C16 H13 N3 O3 S2'
_chemical_formula_sum 'C16 H13 N3 O3 S2'
_chemical_formula_weight 359.41
_chemical_name_common 2-hydroxybenzaldehyde-sulfathiazloe
_chemical_name_systematic
;
<i>N</i>-(2,3-Dihydro-1,3-thiazol-2-ylidene)-4-[(2-
hydroxybenzylidene)amino]benzenesulfonamide
;
_space_group_IT_number 14
_symmetry_cell_setting monoclinic
_symmetry_space_group_name_Hall '-P 2ybc'
_symmetry_space_group_name_H-M 'P 1 21/c 1'
_atom_sites_solution_hydrogens geom
_atom_sites_solution_primary direct
_atom_sites_solution_secondary difmap
_audit_creation_method SHELXL-97
_cell_angle_alpha 90.00
_cell_angle_beta 101.8960(10)
_cell_angle_gamma 90.00
_cell_formula_units_Z 4
_cell_length_a 16.1693(18)
_cell_length_b 9.1211(11)
_cell_length_c 11.0292(13)
_cell_measurement_reflns_used 2137
_cell_measurement_temperature 298(2)
_cell_measurement_theta_max 25.0
_cell_measurement_theta_min 2.575
_cell_volume 1591.7(3)
_computing_cell_refinement 'SAINT (Bruker, 2000)'
_computing_data_collection 'SMART (Bruker, 2000)'
_computing_data_reduction 'SAINT (Bruker, 2000)'
_computing_molecular_graphics 'SHELXTL (Sheldrick, 2008)'
_computing_publication_material 'SHELXTL (Sheldrick, 2008)'
_computing_structure_refinement 'SHELXL97 (Sheldrick, 2008)'
_computing_structure_solution 'SHELXS97 (Sheldrick, 2008)'
_diffrn_ambient_temperature 298(2)
_diffrn_measured_fraction_theta_full 0.999
_diffrn_measured_fraction_theta_max 0.999
_diffrn_measurement_device_type 'Bruker SMART CCD area-detector'
_diffrn_measurement_method '\f and \w'
_diffrn_radiation_monochromator graphite
_diffrn_radiation_source 'fine-focus sealed tube'
_diffrn_radiation_type MoK\a
_diffrn_radiation_wavelength 0.71073
_diffrn_reflns_av_R_equivalents 0.0314
_diffrn_reflns_av_sigmaI/netI 0.0381
_diffrn_reflns_limit_h_max 19
_diffrn_reflns_limit_h_min -19
_diffrn_reflns_limit_k_max 10
_diffrn_reflns_limit_k_min -10
_diffrn_reflns_limit_l_max 13
_diffrn_reflns_limit_l_min -8
_diffrn_reflns_number 7737
_diffrn_reflns_theta_full 25.02
_diffrn_reflns_theta_max 25.02
_diffrn_reflns_theta_min 1.29
_diffrn_standards_number 0
_exptl_absorpt_coefficient_mu 0.355
_exptl_absorpt_correction_T_max 0.9324
_exptl_absorpt_correction_T_min 0.8710
_exptl_absorpt_correction_type multi-scan
_exptl_absorpt_process_details '(SADABS; Sheldrick, 1996)'
_exptl_crystal_colour yellow
_exptl_crystal_density_diffrn 1.500
_exptl_crystal_density_method 'not measured'
_exptl_crystal_description Block
_exptl_crystal_F_000 744
_exptl_crystal_size_max 0.40
_exptl_crystal_size_mid 0.37
_exptl_crystal_size_min 0.20
_refine_diff_density_max 0.297
_refine_diff_density_min -0.298
_refine_ls_extinction_method none
_refine_ls_goodness_of_fit_ref 1.039
_refine_ls_hydrogen_treatment mixed
_refine_ls_matrix_type full
_refine_ls_number_parameters 224
_refine_ls_number_reflns 2806
_refine_ls_number_restraints 0
_refine_ls_restrained_S_all 1.039
_refine_ls_R_factor_all 0.0694
_refine_ls_R_factor_gt 0.0408
_refine_ls_shift/su_max 0.001
_refine_ls_shift/su_mean 0.000
_refine_ls_structure_factor_coef Fsqd
_refine_ls_weighting_details 'calc w=1/[\s^2^(Fo^2^)+(0.04P)^2^+1.0601P] where P=(Fo^2^+2Fc^2^)/3'
_refine_ls_weighting_scheme calc
_refine_ls_wR_factor_gt 0.0893
_refine_ls_wR_factor_ref 0.1082
_reflns_number_gt 1927
_reflns_number_total 2806
_reflns_threshold_expression I>2\s(I)
_cod_data_source_file ci2883.cif
_cod_data_source_block I
_cod_depositor_comments
;
The following automatic conversions were performed:
'_symmetry_cell_setting' value 'Monoclinic' changed to 'monoclinic'
according to '/home/saulius/struct/CIF-dictionaries/cif_core.dic'
dictionary named 'cif_core.dic' version 2.4.1 from 2010-06-29.

Automatic conversion script
Id: cif_fix_enum 1527 2010-12-29 10:47:43Z saulius 

The following automatic conversions were performed:

'_symmetry_cell_setting' value 'Monoclinic' changed to 'monoclinic'
according to /home/saulius/struct/CIF-dictionaries/cif_core.dic
dictionary named 'cif_core.dic' version 2.4.1 from 2010-06-29.

Automatic conversion script
Id: cif_fix_values 1715 2011-07-08 13:25:40Z adriana 
;
_cod_original_sg_symbol_H-M 'P 21/c'
_cod_database_code 2223026
_cod_database_fobs_code 2223026

loop_
_symmetry_equiv_pos_as_xyz
'x, y, z'
'-x, y+1/2, -z+1/2'
'-x, -y, -z'
'x, -y-1/2, z-1/2'

loop_
_atom_site_type_symbol
_atom_site_label
_atom_site_fract_x
_atom_site_fract_y
_atom_site_fract_z
_atom_site_U_iso_or_equiv
_atom_site_adp_type
_atom_site_calc_flag
_atom_site_refinement_flags
_atom_site_occupancy
_atom_site_disorder_assembly
_atom_site_disorder_group
N N1 0.54316(16) 0.2823(3) 0.3783(2) 0.0517(7) Uani d . 1 . .
N N2 0.95632(15) 0.6826(3) 0.4499(2) 0.0375(6) Uani d . 1 . .
H H2A 0.9910(19) 0.640(3) 0.513(3) 0.055(10) Uiso d . 1 . .
N N3 0.93153(14) 0.4585(2) 0.3503(2) 0.0370(6) Uani d . 1 . .
O O1 0.86589(13) 0.4333(2) 0.12312(17) 0.0484(5) Uani d . 1 . .
O O2 0.91746(13) 0.2184(2) 0.2533(2) 0.0506(6) Uani d . 1 . .
O O3 0.45423(16) 0.1377(3) 0.5144(2) 0.0728(8) Uani d . 1 . .
H H3A 0.498(3) 0.166(5) 0.470(4) 0.109 Uiso d . 1 . .
S S1 0.87791(4) 0.35993(8) 0.24101(7) 0.0379(2) Uani d . 1 . .
S S2 0.86729(5) 0.71804(9) 0.23688(7) 0.0475(2) Uani d . 1 . .
C C1 0.77728(17) 0.3381(3) 0.2773(3) 0.0363(7) Uani d . 1 . .
C C2 0.70885(18) 0.4196(3) 0.2163(3) 0.0441(8) Uani d . 1 . .
H H2 0.7157 0.4862 0.1553 0.053 Uiso calc R 1 . .
C C3 0.63071(18) 0.4019(4) 0.2458(3) 0.0494(8) Uani d . 1 . .
H H3B 0.5849 0.4559 0.2036 0.059 Uiso calc R 1 . .
C C4 0.61981(19) 0.3047(4) 0.3375(3) 0.0458(8) Uani d . 1 . .
C C5 0.68850(19) 0.2214(3) 0.3959(3) 0.0482(8) Uani d . 1 . .
H H5 0.6814 0.1526 0.4551 0.058 Uiso calc R 1 . .
C C6 0.76694(19) 0.2390(3) 0.3675(3) 0.0438(7) Uani d . 1 . .
H H6 0.8127 0.1845 0.4090 0.053 Uiso calc R 1 . .
C C7 0.4851(2) 0.3782(4) 0.3608(3) 0.0555(9) Uani d . 1 . .
H H7 0.4919 0.4613 0.3151 0.067 Uiso calc R 1 . .
C C8 0.40865(19) 0.3643(4) 0.4087(3) 0.0496(8) Uani d . 1 . .
C C9 0.39700(19) 0.2481(4) 0.4865(3) 0.0527(8) Uani d . 1 . .
C C10 0.3252(2) 0.2432(4) 0.5367(3) 0.0633(10) Uani d . 1 . .
H H10 0.3174 0.1666 0.5889 0.076 Uiso calc R 1 . .
C C11 0.2658(2) 0.3519(5) 0.5089(3) 0.0662(11) Uani d . 1 . .
H H11 0.2180 0.3485 0.5435 0.079 Uiso calc R 1 . .
C C12 0.2749(2) 0.4648(5) 0.4319(4) 0.0655(10) Uani d . 1 . .
H H12 0.2333 0.5364 0.4125 0.079 Uiso calc R 1 . .
C C13 0.3464(2) 0.4713(4) 0.3833(3) 0.0625(10) Uani d . 1 . .
H H13 0.3534 0.5493 0.3320 0.075 Uiso calc R 1 . .
C C14 0.92217(16) 0.6028(3) 0.3501(2) 0.0336(6) Uani d . 1 . .
C C15 0.9408(2) 0.8303(3) 0.4400(3) 0.0477(8) Uani d . 1 . .
H H15 0.9614 0.8969 0.5029 0.057 Uiso calc R 1 . .
C C16 0.8939(2) 0.8685(4) 0.3323(3) 0.0554(9) Uani d . 1 . .
H H16 0.8772 0.9641 0.3104 0.066 Uiso calc R 1 . .

loop_
_atom_site_aniso_label
_atom_site_aniso_U_11
_atom_site_aniso_U_22
_atom_site_aniso_U_33
_atom_site_aniso_U_12
_atom_site_aniso_U_13
_atom_site_aniso_U_23
N1 0.0409(15) 0.0615(19) 0.0528(17) -0.0026(14) 0.0101(13) 0.0003(14)
N2 0.0399(14) 0.0344(14) 0.0362(14) -0.0024(11) 0.0033(12) -0.0005(12)
N3 0.0402(13) 0.0306(14) 0.0378(13) 0.0001(11) 0.0027(11) -0.0001(11)
O1 0.0591(13) 0.0538(14) 0.0323(11) -0.0072(11) 0.0092(9) -0.0014(10)
O2 0.0532(13) 0.0349(12) 0.0674(15) 0.0032(10) 0.0213(11) -0.0078(11)
O3 0.0607(16) 0.0759(19) 0.0865(19) 0.0096(14) 0.0256(14) 0.0188(15)
S1 0.0420(4) 0.0339(4) 0.0378(4) -0.0013(3) 0.0086(3) -0.0048(3)
S2 0.0595(5) 0.0377(5) 0.0424(5) 0.0064(4) 0.0033(4) 0.0063(4)
C1 0.0392(16) 0.0360(16) 0.0320(15) -0.0005(13) 0.0032(12) -0.0047(13)
C2 0.0451(18) 0.0501(19) 0.0344(16) -0.0025(15) 0.0018(14) 0.0069(15)
C3 0.0388(17) 0.062(2) 0.0437(19) 0.0040(15) 0.0005(14) 0.0058(16)
C4 0.0422(18) 0.052(2) 0.0427(18) -0.0049(15) 0.0083(14) -0.0030(15)
C5 0.0508(19) 0.048(2) 0.0475(19) -0.0005(16) 0.0134(15) 0.0095(15)
C6 0.0452(18) 0.0428(18) 0.0427(18) 0.0046(14) 0.0073(14) 0.0029(14)
C7 0.054(2) 0.057(2) 0.057(2) -0.0035(18) 0.0133(17) 0.0027(17)
C8 0.0437(18) 0.056(2) 0.0481(19) -0.0037(16) 0.0083(15) -0.0077(17)
C9 0.0405(18) 0.062(2) 0.053(2) -0.0013(17) 0.0044(16) -0.0071(18)
C10 0.054(2) 0.078(3) 0.060(2) -0.011(2) 0.0173(18) -0.007(2)
C11 0.045(2) 0.092(3) 0.064(2) -0.004(2) 0.0176(18) -0.025(2)
C12 0.052(2) 0.072(3) 0.070(3) 0.0065(19) 0.0075(19) -0.019(2)
C13 0.058(2) 0.062(2) 0.066(2) 0.0037(19) 0.0111(19) -0.0043(19)
C14 0.0300(14) 0.0360(17) 0.0356(16) -0.0015(12) 0.0087(12) -0.0014(13)
C15 0.056(2) 0.0333(18) 0.054(2) -0.0060(15) 0.0122(16) -0.0056(15)
C16 0.068(2) 0.0320(18) 0.066(2) 0.0033(16) 0.0122(19) 0.0023(16)

loop_
_atom_type_symbol
_atom_type_description
_atom_type_scat_dispersion_real
_atom_type_scat_dispersion_imag
_atom_type_scat_source
C C 0.0033 0.0016 'International Tables Vol C Tables 4.2.6.8 and 6.1.1.4'
H H 0.0000 0.0000 'International Tables Vol C Tables 4.2.6.8 and 6.1.1.4'
O O 0.0106 0.0060 'International Tables Vol C Tables 4.2.6.8 and 6.1.1.4'
N N 0.0061 0.0033 'International Tables Vol C Tables 4.2.6.8 and 6.1.1.4'
S S 0.1246 0.1234 'International Tables Vol C Tables 4.2.6.8 and 6.1.1.4'

loop_
_geom_angle_atom_site_label_1
_geom_angle_atom_site_label_2
_geom_angle_atom_site_label_3
_geom_angle_site_symmetry_1
_geom_angle_site_symmetry_3
_geom_angle
_geom_angle_publ_flag
C7 N1 C4 . . 121.4(3) ?
C14 N2 C15 . . 115.6(3) ?
C14 N2 H2A . . 119(2) ?
C15 N2 H2A . . 125(2) ?
C14 N3 S1 . . 120.72(19) ?
C9 O3 H3A . . 103(3) ?
O2 S1 O1 . . 118.59(13) ?
O2 S1 N3 . . 105.74(12) ?
O1 S1 N3 . . 111.64(12) ?
O2 S1 C1 . . 106.91(13) ?
O1 S1 C1 . . 107.36(13) ?
N3 S1 C1 . . 105.84(12) ?
C16 S2 C14 . . 90.97(15) ?
C6 C1 C2 . . 119.9(3) ?
C6 C1 S1 . . 119.5(2) ?
C2 C1 S1 . . 120.7(2) ?
C3 C2 C1 . . 120.1(3) ?
C3 C2 H2 . . 119.9 ?
C1 C2 H2 . . 119.9 ?
C2 C3 C4 . . 120.6(3) ?
C2 C3 H3B . . 119.7 ?
C4 C3 H3B . . 119.7 ?
C3 C4 C5 . . 118.6(3) ?
C3 C4 N1 . . 125.2(3) ?
C5 C4 N1 . . 116.2(3) ?
C6 C5 C4 . . 121.1(3) ?
C6 C5 H5 . . 119.4 ?
C4 C5 H5 . . 119.4 ?
C5 C6 C1 . . 119.6(3) ?
C5 C6 H6 . . 120.2 ?
C1 C6 H6 . . 120.2 ?
N1 C7 C8 . . 123.1(3) ?
N1 C7 H7 . . 118.5 ?
C8 C7 H7 . . 118.5 ?
C13 C8 C9 . . 118.2(3) ?
C13 C8 C7 . . 120.2(3) ?
C9 C8 C7 . . 121.5(3) ?
O3 C9 C10 . . 118.2(3) ?
O3 C9 C8 . . 121.9(3) ?
C10 C9 C8 . . 119.9(3) ?
C11 C10 C9 . . 119.6(4) ?
C11 C10 H10 . . 120.2 ?
C9 C10 H10 . . 120.2 ?
C12 C11 C10 . . 121.7(4) ?
C12 C11 H11 . . 119.2 ?
C10 C11 H11 . . 119.2 ?
C11 C12 C13 . . 118.9(4) ?
C11 C12 H12 . . 120.5 ?
C13 C12 H12 . . 120.5 ?
C12 C13 C8 . . 121.7(4) ?
C12 C13 H13 . . 119.2 ?
C8 C13 H13 . . 119.2 ?
N3 C14 N2 . . 120.7(3) ?
N3 C14 S2 . . 130.3(2) ?
N2 C14 S2 . . 109.0(2) ?
C16 C15 N2 . . 113.1(3) ?
C16 C15 H15 . . 123.4 ?
N2 C15 H15 . . 123.4 ?
C15 C16 S2 . . 111.3(2) ?
C15 C16 H16 . . 124.3 ?
S2 C16 H16 . . 124.3 ?

loop_
_geom_bond_atom_site_label_1
_geom_bond_atom_site_label_2
_geom_bond_site_symmetry_2
_geom_bond_distance
_geom_bond_publ_flag
N1 C7 . 1.269(4) ?
N1 C4 . 1.418(4) ?
N2 C14 . 1.340(3) ?
N2 C15 . 1.371(4) ?
N2 H2A . 0.89(3) ?
N3 C14 . 1.325(3) ?
N3 S1 . 1.607(2) ?
O1 S1 . 1.440(2) ?
O2 S1 . 1.434(2) ?
O3 C9 . 1.359(4) ?
O3 H3A . 0.97(4) ?
S1 C1 . 1.765(3) ?
S2 C16 . 1.728(3) ?
S2 C14 . 1.730(3) ?
C1 C6 . 1.379(4) ?
C1 C2 . 1.387(4) ?
C2 C3 . 1.377(4) ?
C2 H2 . 0.93 ?
C3 C4 . 1.384(4) ?
C3 H3B . 0.93 ?
C4 C5 . 1.389(4) ?
C5 C6 . 1.377(4) ?
C5 H5 . 0.93 ?
C6 H6 . 0.93 ?
C7 C8 . 1.446(4) ?
C7 H7 . 0.93 ?
C8 C13 . 1.388(4) ?
C8 C9 . 1.401(5) ?
C9 C10 . 1.386(5) ?
C10 C11 . 1.371(5) ?
C10 H10 . 0.93 ?
C11 C12 . 1.362(5) ?
C11 H11 . 0.93 ?
C12 C13 . 1.373(5) ?
C12 H12 . 0.93 ?
C13 H13 . 0.93 ?
C15 C16 . 1.318(4) ?
C15 H15 . 0.93 ?
C16 H16 . 0.93 ?

loop_
_geom_hbond_atom_site_label_D
_geom_hbond_atom_site_label_H
_geom_hbond_atom_site_label_A
_geom_hbond_site_symmetry_A
_geom_hbond_distance_DH
_geom_hbond_distance_HA
_geom_hbond_distance_DA
_geom_hbond_angle_DHA
O3 H3A N1 . 0.97(4) 1.73(4) 2.636(4) 154(4)
N2 H2A N3 3_766 0.89(3) 1.97(3) 2.856(3) 179(3)
C6 H6 O1 4_566 0.93 2.58 3.334(4) 139
C16 H16 O2 1_565 0.93 2.52 3.351(4) 148

loop_
_geom_torsion_atom_site_label_1
_geom_torsion_atom_site_label_2
_geom_torsion_atom_site_label_3
_geom_torsion_atom_site_label_4
_geom_torsion_site_symmetry_1
_geom_torsion_site_symmetry_2
_geom_torsion_site_symmetry_3
_geom_torsion_site_symmetry_4
_geom_torsion
_geom_torsion_publ_flag
C14 N3 S1 O2 . . . . 166.3(2) ?
C14 N3 S1 O1 . . . . 36.0(3) ?
C14 N3 S1 C1 . . . . -80.5(2) ?
O2 S1 C1 C6 . . . . 34.9(3) ?
O1 S1 C1 C6 . . . . 163.2(2) ?
N3 S1 C1 C6 . . . . -77.5(3) ?
O2 S1 C1 C2 . . . . -145.2(2) ?
O1 S1 C1 C2 . . . . -16.9(3) ?
N3 S1 C1 C2 . . . . 102.4(2) ?
C6 C1 C2 C3 . . . . 0.1(4) ?
S1 C1 C2 C3 . . . . -179.8(2) ?
C1 C2 C3 C4 . . . . 0.9(5) ?
C2 C3 C4 C5 . . . . -2.4(5) ?
C2 C3 C4 N1 . . . . 177.4(3) ?
C7 N1 C4 C3 . . . . -21.1(5) ?
C7 N1 C4 C5 . . . . 158.7(3) ?
C3 C4 C5 C6 . . . . 2.8(5) ?
N1 C4 C5 C6 . . . . -177.0(3) ?
C4 C5 C6 C1 . . . . -1.8(5) ?
C2 C1 C6 C5 . . . . 0.3(4) ?
S1 C1 C6 C5 . . . . -179.8(2) ?
C4 N1 C7 C8 . . . . -175.4(3) ?
N1 C7 C8 C13 . . . . -178.2(3) ?
N1 C7 C8 C9 . . . . 5.1(5) ?
C13 C8 C9 O3 . . . . 178.9(3) ?
C7 C8 C9 O3 . . . . -4.3(5) ?
C13 C8 C9 C10 . . . . -0.7(5) ?
C7 C8 C9 C10 . . . . 176.1(3) ?
O3 C9 C10 C11 . . . . -179.1(3) ?
C8 C9 C10 C11 . . . . 0.5(5) ?
C9 C10 C11 C12 . . . . 0.6(5) ?
C10 C11 C12 C13 . . . . -1.5(5) ?
C11 C12 C13 C8 . . . . 1.3(5) ?
C9 C8 C13 C12 . . . . -0.2(5) ?
C7 C8 C13 C12 . . . . -177.0(3) ?
S1 N3 C14 N2 . . . . 169.4(2) ?
S1 N3 C14 S2 . . . . -8.7(4) ?
C15 N2 C14 N3 . . . . -178.5(3) ?
C15 N2 C14 S2 . . . . 0.0(3) ?
C16 S2 C14 N3 . . . . 178.1(3) ?
C16 S2 C14 N2 . . . . -0.1(2) ?
C14 N2 C15 C16 . . . . 0.3(4) ?
N2 C15 C16 S2 . . . . -0.4(4) ?
C14 S2 C16 C15 . . . . 0.3(3) ?

loop_
_cod_related_entry_id
_cod_related_entry_database
_cod_related_entry_code
1 ChemSpider 13000635
